data_4300087
loop_
_publ_author_name
'Rodolphe Cl\'erac'
'F. Albert Cotton'
'Lee M. Daniels'
'Kim R. Dunbar'
'Carlos A. Murillo'
'Isabel Pascual'

_publ_section_title
;
Linear Trichromium Complexes with Direct Cr to Cr Contacts. 1. Compounds
with Cr3(dipyridylamide)42+ Cores
;
_journal_name_full 'Inorganic Chemistry'
_journal_page_first 748
_journal_page_last 751
_journal_paper_doi 10.1021/ic990793u
_journal_volume 39
_journal_year 2000
_chemical_compound_source synthesis
_chemical_formula_sum 'C42 H36 B Cl5 Cr3 F4 N12'
_chemical_formula_weight 1128.89
_space_group_IT_number 15
_symmetry_cell_setting monoclinic
_symmetry_space_group_name_Hall '-C 2yc'
_symmetry_space_group_name_H-M 'C 1 2/c 1'
_atom_sites_solution_hydrogens difmap
_atom_sites_solution_primary direct
_atom_sites_solution_secondary difmap
_audit_creation_method SHELXL
_cell_angle_alpha 90.00
_cell_angle_beta 110.920(10)
_cell_angle_gamma 90.00
_cell_formula_units_Z 4
_cell_length_a 19.114(2)
_cell_length_b 16.7460(10)
_cell_length_c 15.6554(10)
_cell_measurement_reflns_used 192
_cell_measurement_temperature 213(2)
_cell_measurement_theta_max 16.4
_cell_measurement_theta_min 4.2
_cell_volume 4680.7(7)
_computing_cell_refinement MADNES
_computing_data_collection MADNES
_computing_data_reduction PROCOR
_computing_molecular_graphics 'SHEXLTL (Siemens, 1996)'
_computing_publication_material 'SHELXL-93 (Sheldrick, 1993)'
_computing_structure_refinement 'SHELXL-93 (Sheldrick, 1993)'
_computing_structure_solution 'SHELXS-86 (Sheldrick, 1990)'
_diffrn_ambient_temperature 213(2)
_diffrn_measurement_device 'Nonius FAST'
_diffrn_measurement_method 'Ellipsoid mask-fitting'
_diffrn_radiation_monochromator graphite
_diffrn_radiation_source 'fine-focus sealed tube'
_diffrn_radiation_type MoK\a
_diffrn_radiation_wavelength 0.71073
_diffrn_reflns_av_R_equivalents 0.0510
_diffrn_reflns_av_sigmaI/netI 0.0313
_diffrn_reflns_limit_h_max 20
_diffrn_reflns_limit_h_min -20
_diffrn_reflns_limit_k_max 17
_diffrn_reflns_limit_k_min -17
_diffrn_reflns_limit_l_max 16
_diffrn_reflns_limit_l_min -16
_diffrn_reflns_number 10557
_diffrn_reflns_theta_max 22.46
_diffrn_reflns_theta_min 2.43
_diffrn_standards_number 'none (area detector)'
_exptl_absorpt_coefficient_mu 1.033
_exptl_absorpt_correction_type none
_exptl_crystal_colour green
_exptl_crystal_density_diffrn 1.602
_exptl_crystal_density_meas ?
_exptl_crystal_description block
_exptl_crystal_F_000 2280
_exptl_crystal_size_max 0.40
_exptl_crystal_size_mid 0.30
_exptl_crystal_size_min 0.30
_refine_diff_density_max 0.474
_refine_diff_density_min -0.344
_refine_diff_density_rms 0.064
_refine_ls_extinction_method none
_refine_ls_goodness_of_fit_all 1.093
_refine_ls_goodness_of_fit_obs 1.106
_refine_ls_hydrogen_treatment refall
_refine_ls_matrix_type full
_refine_ls_number_parameters 401
_refine_ls_number_reflns 2984
_refine_ls_number_restraints 6
_refine_ls_restrained_S_all 1.093
_refine_ls_restrained_S_obs 1.106
_refine_ls_R_factor_all 0.0378
_refine_ls_R_factor_obs 0.0354
_refine_ls_shift/esd_max 0.013
_refine_ls_shift/esd_mean 0.001
_refine_ls_structure_factor_coef Fsqd
_refine_ls_weighting_details 'w=1/[\s^2^(Fo^2^)+(0.0450P)^2^+11.0000P] where P=(Fo^2^+2Fc^2^)/3'
_refine_ls_weighting_scheme calc
_refine_ls_wR_factor_all 0.0924
_refine_ls_wR_factor_obs 0.0898
_reflns_number_observed 2782
_reflns_number_total 2984
_reflns_observed_criterion >2sigma(I)
_cod_depositor_comments
;
The following automatic conversions were performed:

'_exptl_crystal_density_meas' value 'not measured' was changed to '?'
- the value is perceived as not measured.

Automatic conversion script
Id: cif_fix_values 3008 2015-01-20 13:52:24Z robertas 

The following automatic conversions were performed:

'_refine_ls_weighting_scheme' value 'calc
w=1/[\s^2^(Fo^2^)+(0.0450P)^2^+11.0000P] where P=(Fo^2^+2Fc^2^)/3'
was changed to 'calc'. New tag '_refine_ls_weighting_details' was
created. The value of the new tag was set to
'w=1/[\s^2^(Fo^2^)+(0.0450P)^2^+11.0000P] where P=(Fo^2^+2Fc^2^)/3'.

Automatic conversion script
Id: cif_fix_values 3143 2015-03-26 13:38:13Z robertas 
;
_cod_original_cell_volume 4680.7(6)
_cod_database_code 4300087

loop_
_symmetry_equiv_pos_as_xyz
'x, y, z'
'-x, y, -z+1/2'
'x+1/2, y+1/2, z'
'-x+1/2, y+1/2, -z+1/2'
'-x, -y, -z'
'x, -y, z-1/2'
'-x+1/2, -y+1/2, -z'
'x+1/2, -y+1/2, z-1/2'

loop_
_atom_site_aniso_label
_atom_site_aniso_U_11
_atom_site_aniso_U_22
_atom_site_aniso_U_33
_atom_site_aniso_U_23
_atom_site_aniso_U_13
_atom_site_aniso_U_12
Cr1 0.0162(4) 0.0245(4) 0.0206(4) 0.000 0.0041(3) 0.000
Cr2 0.0143(4) 0.0222(4) 0.0167(3) 0.000 0.0034(3) 0.000
Cr3 0.0180(4) 0.0206(4) 0.0178(3) 0.000 0.0038(3) 0.000
Cl1 0.0472(7) 0.0202(5) 0.0360(6) 0.000 0.0080(5) 0.000
B1 0.067(5) 0.042(4) 0.051(4) 0.000 0.025(4) 0.000
F1 0.041(2) 0.037(2) 0.053(2) 0.000 0.0173(14) 0.000
F2 0.089(6) 0.056(4) 0.150(7) -0.019(4) 0.005(6) -0.027(3)
F3 0.124(8) 0.069(5) 0.236(22) -0.016(8) 0.126(11) 0.030(6)
F4 0.346(22) 0.056(6) 0.103(8) 0.046(5) 0.117(11) 0.077(10)
N1 0.0219(13) 0.0175(12) 0.0240(12) -0.0044(10) 0.0080(11) -0.0002(10)
N2 0.0208(13) 0.0193(12) 0.0201(12) -0.0015(9) 0.0037(10) -0.0019(10)
N3 0.0176(13) 0.0219(13) 0.0224(12) 0.0021(10) 0.0052(11) -0.0003(9)
N4 0.0182(12) 0.0212(13) 0.0225(12) 0.0005(10) 0.0024(10) -0.0023(10)
N5 0.0176(13) 0.0200(12) 0.0250(13) 0.0015(9) 0.0073(11) 0.0008(9)
N6 0.0199(13) 0.0212(13) 0.0203(12) 0.0013(9) 0.0041(10) 0.0048(10)
C1 0.027(2) 0.020(2) 0.032(2) -0.0057(13) 0.013(2) -0.0037(13)
C2 0.023(2) 0.033(2) 0.039(2) -0.0109(15) 0.011(2) -0.0120(15)
C3 0.013(2) 0.042(2) 0.032(2) -0.0108(15) -0.001(2) -0.0013(14)
C4 0.026(2) 0.027(2) 0.029(2) -0.0022(14) 0.007(2) 0.0039(14)
C5 0.017(2) 0.024(2) 0.0188(14) -0.0055(11) 0.0045(13) 0.0024(12)
C6 0.0134(15) 0.024(2) 0.022(2) 0.0014(12) 0.0037(13) 0.0019(11)
C7 0.031(2) 0.033(2) 0.021(2) -0.0060(14) 0.0055(14) -0.0062(14)
C8 0.036(2) 0.053(2) 0.019(2) 0.0033(15) 0.0083(15) -0.009(2)
C9 0.034(2) 0.040(2) 0.029(2) 0.0141(15) 0.0084(15) -0.0075(14)
C10 0.027(2) 0.025(2) 0.028(2) 0.0037(14) 0.0086(14) -0.0058(13)
C11 0.027(2) 0.020(2) 0.029(2) 0.0043(13) 0.0074(14) -0.0003(13)
C12 0.036(2) 0.031(2) 0.035(2) 0.0120(15) 0.011(2) -0.0053(15)
C13 0.037(2) 0.039(2) 0.035(2) 0.0074(14) 0.020(2) -0.0018(15)
C14 0.033(2) 0.029(2) 0.031(2) 0.0015(14) 0.015(2) 0.0024(14)
C15 0.0169(15) 0.024(2) 0.0199(14) -0.0014(11) 0.0028(12) -0.0038(12)
C16 0.022(2) 0.024(2) 0.0166(14) -0.0015(11) 0.0056(13) 0.0022(12)
C17 0.020(2) 0.035(2) 0.033(2) 0.0027(14) 0.0091(14) -0.0009(14)
C18 0.019(2) 0.053(2) 0.037(2) 0.0038(15) 0.008(2) 0.008(2)
C19 0.028(2) 0.041(2) 0.040(2) 0.005(2) 0.008(2) 0.016(2)
C20 0.033(2) 0.025(2) 0.028(2) 0.0039(13) 0.0071(15) 0.0057(14)
C21 0.038(2) 0.052(3) 0.049(2) 0.000(2) 0.006(2) -0.005(2)
Cl2 0.0692(7) 0.0422(5) 0.0555(6) 0.0041(4) 0.0191(5) 0.0021(4)
Cl3 0.0553(14) 0.146(5) 0.076(2) 0.005(2) 0.0362(12) -0.015(2)
Cl3A 0.081(3) 0.178(11) 0.140(5) 0.041(6) 0.077(3) 0.003(4)

loop_
_atom_site_label
_atom_site_type_symbol
_atom_site_fract_x
_atom_site_fract_y
_atom_site_fract_z
_atom_site_U_iso_or_equiv
_atom_site_thermal_displace_type
_atom_site_occupancy
_atom_site_calc_flag
_atom_site_refinement_flags
_atom_site_disorder_group
Cr1 Cr 0.5000 0.90625(4) 0.2500 0.0211(2) Uani 1 d S .
Cr2 Cr 0.5000 0.78710(4) 0.2500 0.0183(2) Uani 1 d S .
Cr3 Cr 0.5000 0.62929(3) 0.2500 0.0195(2) Uani 1 d S .
Cl1 Cl 0.5000 0.47822(6) 0.2500 0.0363(3) Uani 1 d S .
B1 B 0.5000 1.1304(4) 0.2500 0.053(2) Uani 1 d S .
F1 F 0.5000 1.04802(15) 0.2500 0.0435(7) Uani 1 d SD .
F2 F 0.5764(4) 1.1505(4) 0.3088(11) 0.109(3) Uani 0.50 d PD -1
F3 F 0.4575(8) 1.1613(6) 0.2870(13) 0.126(7) Uani 0.50 d PD -1
F4 F 0.4946(14) 1.1545(6) 0.1688(9) 0.158(7) Uani 0.50 d PD -1
N1 N 0.60362(13) 0.90746(13) 0.35521(15) 0.0212(5) Uani 1 d . .
N2 N 0.57354(13) 0.77922(13) 0.3806(2) 0.0210(5) Uani 1 d . .
N3 N 0.54895(13) 0.64502(13) 0.3964(2) 0.0211(5) Uani 1 d . .
N4 N 0.55873(12) 0.90811(13) 0.1606(2) 0.0220(5) Uani 1 d . .
N5 N 0.58562(13) 0.77656(13) 0.2028(2) 0.0210(5) Uani 1 d . .
N6 N 0.60918(13) 0.64292(13) 0.24387(15) 0.0213(5) Uani 1 d . .
C1 C 0.6540(2) 0.9677(2) 0.3668(2) 0.0259(7) Uani 1 d . .
H1 H 0.6356(18) 1.0078(21) 0.3261(23) 0.036(9) Uiso 1 d . .
C2 C 0.7243(2) 0.9656(2) 0.4312(2) 0.0318(7) Uani 1 d . .
H2 H 0.7544(19) 1.0051(21) 0.4349(22) 0.036(9) Uiso 1 d . .
C3 C 0.7444(2) 0.8998(2) 0.4890(2) 0.0313(7) Uani 1 d . .
H3 H 0.7906(20) 0.8998(18) 0.5320(22) 0.031(8) Uiso 1 d . .
C4 C 0.6949(2) 0.8385(2) 0.4790(2) 0.0281(7) Uani 1 d . .
H4 H 0.7090(16) 0.7946(17) 0.5179(20) 0.018(7) Uiso 1 d . .
C5 C 0.62415(15) 0.8410(2) 0.4084(2) 0.0202(6) Uani 1 d . .
C6 C 0.57326(15) 0.7166(2) 0.4379(2) 0.0206(6) Uani 1 d . .
C7 C 0.5922(2) 0.7249(2) 0.5330(2) 0.0294(7) Uani 1 d . .
H7 H 0.6009(17) 0.7748(19) 0.5573(20) 0.023(8) Uiso 1 d . .
C8 C 0.5938(2) 0.6592(2) 0.5859(2) 0.0363(8) Uani 1 d . .
H8 H 0.6037(19) 0.6652(19) 0.6466(26) 0.037(9) Uiso 1 d . .
C9 C 0.5752(2) 0.5853(2) 0.5446(2) 0.0349(8) Uani 1 d . .
H9 H 0.5752(18) 0.5402(20) 0.5770(23) 0.035(9) Uiso 1 d . .
C10 C 0.5512(2) 0.5813(2) 0.4509(2) 0.0268(7) Uani 1 d . .
H10 H 0.5373(17) 0.5361(19) 0.4200(21) 0.031(9) Uiso 1 d . .
C11 C 0.5637(2) 0.9737(2) 0.1120(2) 0.0262(7) Uani 1 d . .
H11 H 0.5393(16) 1.0177(19) 0.1202(19) 0.023(8) Uiso 1 d . .
C12 C 0.6026(2) 0.9746(2) 0.0544(2) 0.0345(8) Uani 1 d . .
H12 H 0.6033(18) 1.0172(21) 0.0251(22) 0.034(9) Uiso 1 d . .
C13 C 0.6365(2) 0.9049(2) 0.0415(2) 0.0350(8) Uani 1 d . .
H13 H 0.6629(18) 0.9018(18) 0.0017(21) 0.030(8) Uiso 1 d . .
C14 C 0.6329(2) 0.8374(2) 0.0900(2) 0.0306(7) Uani 1 d . .
H14 H 0.6510(18) 0.7911(20) 0.0781(22) 0.030(9) Uiso 1 d . .
C15 C 0.5949(2) 0.8399(2) 0.1517(2) 0.0212(6) Uani 1 d . .
C16 C 0.6362(2) 0.7140(2) 0.2271(2) 0.0212(6) Uani 1 d . .
C17 C 0.7127(2) 0.7218(2) 0.2398(2) 0.0294(7) Uani 1 d . .
H17 H 0.7300(18) 0.7698(19) 0.2325(20) 0.026(8) Uiso 1 d . .
C18 C 0.7587(2) 0.6562(2) 0.2604(2) 0.0366(8) Uani 1 d . .
H18 H 0.8097(20) 0.6624(19) 0.2656(22) 0.037(9) Uiso 1 d . .
C19 C 0.7297(2) 0.5827(2) 0.2717(2) 0.0378(8) Uani 1 d . .
H19 H 0.7600(23) 0.5368(23) 0.2861(27) 0.059(11) Uiso 1 d . .
C20 C 0.6564(2) 0.5793(2) 0.2650(2) 0.0299(7) Uani 1 d . .
H20 H 0.6366(16) 0.5346(18) 0.2758(19) 0.021(8) Uiso 1 d . .
C21 C 0.5981(2) 0.6756(3) -0.0968(3) 0.0488(9) Uani 1 d . .
H21B H 0.5795(23) 0.7292(27) -0.1031(27) 0.058(12) Uiso 1 d . .
H21A H 0.5662(31) 0.6431(31) -0.1339(38) 0.094(18) Uiso 1 d . .
Cl2 Cl 0.62052(6) 0.63072(5) 0.01116(7) 0.0565(3) Uani 1 d . .
Cl3 Cl 0.6738(2) 0.6564(5) -0.1366(2) 0.089(2) Uani 0.596(15) d P 1
Cl3A Cl 0.6759(3) 0.7159(11) -0.1133(7) 0.123(4) Uani 0.404(15) d P 2

loop_
_atom_type_symbol
_atom_type_description
_atom_type_scat_dispersion_real
_atom_type_scat_dispersion_imag
_atom_type_scat_source
C C 0.0033 0.0016 'International Tables Vol C Tables 4.2.6.8 and 6.1.1.4'
H H 0.0000 0.0000 'International Tables Vol C Tables 4.2.6.8 and 6.1.1.4'
B B 0.0013 0.0007 'International Tables Vol C Tables 4.2.6.8 and 6.1.1.4'
N N 0.0061 0.0033 'International Tables Vol C Tables 4.2.6.8 and 6.1.1.4'
F F 0.0171 0.0103 'International Tables Vol C Tables 4.2.6.8 and 6.1.1.4'
Cl Cl 0.1484 0.1585 'International Tables Vol C Tables 4.2.6.8 and 6.1.1.4'
Cr Cr 0.3209 0.6236 'International Tables Vol C Tables 4.2.6.8 and 6.1.1.4'

loop_
_geom_angle_atom_site_label_1
_geom_angle_atom_site_label_2
_geom_angle_atom_site_label_3
_geom_angle
_geom_angle_site_symmetry_1
_geom_angle_site_symmetry_3
_geom_angle_publ_flag
Cr2 Cr1 N1 90.56(6) . 2_655 ?
Cr2 Cr1 N1 90.56(6) . . ?
N1 Cr1 N1 178.88(12) 2_655 . ?
Cr2 Cr1 N4 90.86(6) . 2_655 ?
N1 Cr1 N4 86.71(9) 2_655 2_655 ?
N1 Cr1 N4 93.27(9) . 2_655 ?
Cr2 Cr1 N4 90.86(6) . . ?
N1 Cr1 N4 93.27(9) 2_655 . ?
N1 Cr1 N4 86.71(9) . . ?
N4 Cr1 N4 178.28(12) 2_655 . ?
Cr2 Cr1 F1 180.0 . . ?
N1 Cr1 F1 89.44(6) 2_655 . ?
N1 Cr1 F1 89.44(6) . . ?
N4 Cr1 F1 89.14(6) 2_655 . ?
N4 Cr1 F1 89.14(6) . . ?
Cr2 Cr1 Cr3 0.0 . . ?
N1 Cr1 Cr3 90.56(6) 2_655 . ?
N1 Cr1 Cr3 90.56(6) . . ?
N4 Cr1 Cr3 90.86(6) 2_655 . ?
N4 Cr1 Cr3 90.86(6) . . ?
F1 Cr1 Cr3 180.0 . . ?
Cr1 Cr2 N5 94.99(6) . 2_655 ?
Cr1 Cr2 N5 94.99(6) . . ?
N5 Cr2 N5 170.02(12) 2_655 . ?
Cr1 Cr2 N2 93.73(6) . 2_655 ?
N5 Cr2 N2 90.13(9) 2_655 2_655 ?
N5 Cr2 N2 89.22(9) . 2_655 ?
Cr1 Cr2 N2 93.73(6) . . ?
N5 Cr2 N2 89.22(9) 2_655 . ?
N5 Cr2 N2 90.13(9) . . ?
N2 Cr2 N2 172.54(12) 2_655 . ?
Cr1 Cr2 Cr3 180.0 . . ?
N5 Cr2 Cr3 85.01(6) 2_655 . ?
N5 Cr2 Cr3 85.01(6) . . ?
N2 Cr2 Cr3 86.27(6) 2_655 . ?
N2 Cr2 Cr3 86.27(6) . . ?
N6 Cr3 N6 167.73(12) 2_655 . ?
N6 Cr3 N3 88.56(8) 2_655 2_655 ?
N6 Cr3 N3 89.95(8) . 2_655 ?
N6 Cr3 N3 89.95(8) 2_655 . ?
N6 Cr3 N3 88.56(8) . . ?
N3 Cr3 N3 166.00(12) 2_655 . ?
N6 Cr3 Cl1 96.14(6) 2_655 . ?
N6 Cr3 Cl1 96.13(6) . . ?
N3 Cr3 Cl1 97.00(6) 2_655 . ?
N3 Cr3 Cl1 97.00(6) . . ?
N6 Cr3 Cr2 83.86(6) 2_655 . ?
N6 Cr3 Cr2 83.87(6) . . ?
N3 Cr3 Cr2 83.00(6) 2_655 . ?
N3 Cr3 Cr2 83.00(6) . . ?
Cl1 Cr3 Cr2 180.0 . . ?
N6 Cr3 Cr1 83.86(6) 2_655 . ?
N6 Cr3 Cr1 83.87(6) . . ?
N3 Cr3 Cr1 83.00(6) 2_655 . ?
N3 Cr3 Cr1 83.00(6) . . ?
Cl1 Cr3 Cr1 180.0 . . ?
Cr2 Cr3 Cr1 0.0 . . ?
F3 B1 F3 131.6(11) . 2_655 ?
F3 B1 F4 42.8(7) . 2_655 ?
F3 B1 F4 118.6(6) 2_655 2_655 ?
F3 B1 F4 118.6(6) . . ?
F3 B1 F4 42.8(7) 2_655 . ?
F4 B1 F4 143.8(11) 2_655 . ?
F3 B1 F1 114.2(6) . . ?
F3 B1 F1 114.2(6) 2_655 . ?
F4 B1 F1 108.1(5) 2_655 . ?
F4 B1 F1 108.1(6) . . ?
F3 B1 F2 62.1(6) . 2_655 ?
F3 B1 F2 106.1(6) 2_655 2_655 ?
F4 B1 F2 104.9(8) 2_655 2_655 ?
F4 B1 F2 66.4(7) . 2_655 ?
F1 B1 F2 103.4(4) . 2_655 ?
F3 B1 F2 106.1(6) . . ?
F3 B1 F2 62.1(6) 2_655 . ?
F4 B1 F2 66.4(7) 2_655 . ?
F4 B1 F2 104.9(8) . . ?
F1 B1 F2 103.4(4) . . ?
F2 B1 F2 153.2(7) 2_655 . ?
B1 F1 Cr1 180.000(1) . . ?
C5 N1 C1 119.3(2) . . ?
C5 N1 Cr1 117.5(2) . . ?
C1 N1 Cr1 122.8(2) . . ?
C5 N2 C6 122.0(2) . . ?
C5 N2 Cr2 115.2(2) . . ?
C6 N2 Cr2 122.8(2) . . ?
C10 N3 C6 117.6(2) . . ?
C10 N3 Cr3 118.4(2) . . ?
C6 N3 Cr3 123.8(2) . . ?
C11 N4 C15 118.7(2) . . ?
C11 N4 Cr1 123.3(2) . . ?
C15 N4 Cr1 118.0(2) . . ?
C15 N5 C16 121.3(2) . . ?
C15 N5 Cr2 115.6(2) . . ?
C16 N5 Cr2 122.8(2) . . ?
C20 N6 C16 117.9(2) . . ?
C20 N6 Cr3 118.7(2) . . ?
C16 N6 Cr3 123.2(2) . . ?
N1 C1 C2 122.9(3) . . ?
N1 C1 H1 112.2(21) . . ?
C2 C1 H1 124.9(21) . . ?
C1 C2 C3 118.2(3) . . ?
C1 C2 H2 119.1(22) . . ?
C3 C2 H2 122.7(22) . . ?
C4 C3 C2 120.1(3) . . ?
C4 C3 H3 122.7(20) . . ?
C2 C3 H3 117.2(20) . . ?
C3 C4 C5 119.9(3) . . ?
C3 C4 H4 119.5(18) . . ?
C5 C4 H4 120.6(18) . . ?
N1 C5 N2 113.9(2) . . ?
N1 C5 C4 119.4(2) . . ?
N2 C5 C4 126.5(3) . . ?
N3 C6 N2 116.0(2) . . ?
N3 C6 C7 120.3(3) . . ?
N2 C6 C7 123.6(3) . . ?
C8 C7 C6 120.1(3) . . ?
C8 C7 H7 121.6(19) . . ?
C6 C7 H7 118.2(19) . . ?
C7 C8 C9 119.3(3) . . ?
C7 C8 H8 119.7(21) . . ?
C9 C8 H8 120.8(21) . . ?
C10 C9 C8 118.4(3) . . ?
C10 C9 H9 119.3(20) . . ?
C8 C9 H9 122.2(20) . . ?
N3 C10 C9 123.8(3) . . ?
N3 C10 H10 113.1(20) . . ?
C9 C10 H10 123.0(20) . . ?
C12 C11 N4 123.0(3) . . ?
C12 C11 H11 121.1(18) . . ?
N4 C11 H11 115.9(18) . . ?
C11 C12 C13 118.9(3) . . ?
C11 C12 H12 119.1(22) . . ?
C13 C12 H12 121.9(22) . . ?
C14 C13 C12 119.5(3) . . ?
C14 C13 H13 117.9(19) . . ?
C12 C13 H13 122.5(19) . . ?
C13 C14 C15 119.8(3) . . ?
C13 C14 H14 119.8(20) . . ?
C15 C14 H14 120.2(20) . . ?
N4 C15 N5 114.1(2) . . ?
N4 C15 C14 120.0(3) . . ?
N5 C15 C14 125.7(3) . . ?
N6 C16 N5 116.0(2) . . ?
N6 C16 C17 120.0(3) . . ?
N5 C16 C17 123.8(3) . . ?
C18 C17 C16 120.3(3) . . ?
C18 C17 H17 121.2(20) . . ?
C16 C17 H17 118.6(20) . . ?
C17 C18 C19 119.3(3) . . ?
C17 C18 H18 118.8(20) . . ?
C19 C18 H18 121.9(20) . . ?
C20 C19 C18 118.2(3) . . ?
C20 C19 H19 120.6(24) . . ?
C18 C19 H19 121.1(24) . . ?
N6 C20 C19 124.0(3) . . ?
N6 C20 H20 114.8(19) . . ?
C19 C20 H20 121.2(19) . . ?
Cl3A C21 Cl2 112.4(3) . . ?
Cl2 C21 Cl3 107.9(3) . . ?
Cl3A C21 H21B 85.8(25) . . ?
Cl2 C21 H21B 117.1(24) . . ?
Cl3 C21 H21B 116.6(25) . . ?
Cl3A C21 H21A 125.4(37) . . ?
Cl2 C21 H21A 104.3(35) . . ?
Cl3 C21 H21A 96.6(36) . . ?
H21B C21 H21A 111.9(42) . . ?

loop_
_geom_bond_atom_site_label_1
_geom_bond_atom_site_label_2
_geom_bond_distance
_geom_bond_site_symmetry_2
_geom_bond_publ_flag
Cr1 Cr2 1.9953(8) . ?
Cr1 N1 2.075(2) 2_655 ?
Cr1 N1 2.075(2) . ?
Cr1 N4 2.084(2) 2_655 ?
Cr1 N4 2.084(2) . ?
Cr1 F1 2.374(3) . ?
Cr1 Cr3 4.6379(9) . ?
Cr2 N5 2.029(2) 2_655 ?
Cr2 N5 2.029(2) . ?
Cr2 N2 2.030(2) 2_655 ?
Cr2 N2 2.030(2) . ?
Cr2 Cr3 2.6426(8) . ?
Cr3 N6 2.135(2) 2_655 ?
Cr3 N6 2.135(2) . ?
Cr3 N3 2.161(2) 2_655 ?
Cr3 N3 2.161(2) . ?
Cr3 Cl1 2.5299(11) . ?
B1 F3 1.265(8) . ?
B1 F3 1.265(8) 2_655 ?
B1 F4 1.303(9) 2_655 ?
B1 F4 1.303(9) . ?
B1 F1 1.379(7) . ?
B1 F2 1.461(6) 2_655 ?
B1 F2 1.461(6) . ?
N1 C5 1.361(4) . ?
N1 C1 1.362(4) . ?
N2 C5 1.377(4) . ?
N2 C6 1.381(4) . ?
N3 C10 1.357(4) . ?
N3 C6 1.364(4) . ?
N4 C11 1.359(4) . ?
N4 C15 1.367(4) . ?
N5 C15 1.378(4) . ?
N5 C16 1.384(4) . ?
N6 C20 1.358(4) . ?
N6 C16 1.361(4) . ?
C1 C2 1.363(5) . ?
C1 H1 0.90(4) . ?
C2 C3 1.390(5) . ?
C2 H2 0.87(4) . ?
C3 C4 1.368(4) . ?
C3 H3 0.90(4) . ?
C4 C5 1.409(4) . ?
C4 H4 0.93(3) . ?
C6 C7 1.409(4) . ?
C7 C8 1.371(5) . ?
C7 H7 0.91(3) . ?
C8 C9 1.383(5) . ?
C8 H8 0.91(4) . ?
C9 C10 1.372(5) . ?
C9 H9 0.91(3) . ?
C10 H10 0.89(3) . ?
C11 C12 1.358(4) . ?
C11 H11 0.90(3) . ?
C12 C13 1.385(5) . ?
C12 H12 0.85(4) . ?
C13 C14 1.377(5) . ?
C13 H13 0.93(3) . ?
C14 C15 1.401(4) . ?
C14 H14 0.90(3) . ?
C16 C17 1.409(4) . ?
C17 C18 1.371(5) . ?
C17 H17 0.89(3) . ?
C18 C19 1.387(5) . ?
C18 H18 0.96(4) . ?
C19 C20 1.368(5) . ?
C19 H19 0.94(4) . ?
C20 H20 0.88(3) . ?
C21 Cl3A 1.734(8) . ?
C21 Cl2 1.757(4) . ?
C21 Cl3 1.799(6) . ?
C21 H21B 0.96(4) . ?
C21 H21A 0.87(6) . ?
